data_4026165
loop_
_publ_author_name
'Yvonne Loewer'
'Christine Weiss'
'Akkattu T. Biju'
'Roland Fr\"ohlich'
'Frank Glorius'

_publ_section_title
;
 Synthesis and Application of a Chiral Diborate
;
_journal_name_full 'Journal of Organic Chemistry'
_journal_page_first 2324
_journal_page_last 2327
_journal_paper_doi 10.1021/jo102559s
_journal_volume 76
_journal_year 2011
_chemical_absolute_configuration ad
_chemical_formula_sum 'C77 H101 B2 Cl3 N2 O8'
_chemical_formula_weight 1310.57
_chemical_name_systematic
; 
 ? 
;
_space_group_IT_number 4
_symmetry_cell_setting monoclinic
_symmetry_space_group_name_Hall 'P 2yb'
_symmetry_space_group_name_H-M 'P 1 21 1'
_atom_sites_solution_hydrogens geom
_atom_sites_solution_primary direct
_atom_sites_solution_secondary difmap
_audit_creation_method SHELXL-97
_cell_angle_alpha 90.00
_cell_angle_beta 98.669(2)
_cell_angle_gamma 90.00
_cell_formula_units_Z 2
_cell_length_a 11.4097(4)
_cell_length_b 13.4664(4)
_cell_length_c 23.5390(7)
_cell_measurement_reflns_used 9001
_cell_measurement_temperature 223(2)
_cell_measurement_theta_max 68.25
_cell_measurement_theta_min 0.88
_cell_volume 3575.4(2)
_computing_cell_refinement 'Collect (Nonius B.V., 1998)'
_computing_data_collection 'Collect (Nonius B.V., 1998)'
_computing_data_reduction 'Denzo-SMN (Otwinowski & Minor, 1997)'
_computing_molecular_graphics 'SCHAKAL (Keller, 1997)'
_computing_publication_material 'SHELXL-97 (Sheldrick, 1997)'
_computing_structure_refinement 'SHELXL-97 (Sheldrick, 1997)'
_computing_structure_solution 'SHELXS-97 (Sheldrick, 1990)'
_diffrn_ambient_temperature 223(2)
_diffrn_measured_fraction_theta_full 0.945
_diffrn_measured_fraction_theta_max 0.945
_diffrn_measurement_device_type 'Nonius KappaCCD APEXII'
_diffrn_measurement_method '\w and \f scans'
_diffrn_radiation_monochromator graphite
_diffrn_radiation_source 'fine-focus sealed tube'
_diffrn_radiation_type CuK\a
_diffrn_radiation_wavelength 1.54178
_diffrn_reflns_av_R_equivalents 0.038
_diffrn_reflns_av_sigmaI/netI 0.0337
_diffrn_reflns_limit_h_max 13
_diffrn_reflns_limit_h_min -13
_diffrn_reflns_limit_k_max 15
_diffrn_reflns_limit_k_min -15
_diffrn_reflns_limit_l_max 27
_diffrn_reflns_limit_l_min -27
_diffrn_reflns_number 31907
_diffrn_reflns_theta_full 68.04
_diffrn_reflns_theta_max 68.04
_diffrn_reflns_theta_min 5.02
_exptl_absorpt_coefficient_mu 1.598
_exptl_absorpt_correction_T_max 0.9244
_exptl_absorpt_correction_T_min 0.7405
_exptl_absorpt_correction_type multi-scan
_exptl_absorpt_process_details 'Denzo (Otwinowski, Borek, Majewski & Minor, 2003)'
_exptl_crystal_colour 'light yellow'
_exptl_crystal_density_diffrn 1.217
_exptl_crystal_description plate
_exptl_crystal_F_000 1404
_exptl_crystal_size_max 0.20
_exptl_crystal_size_mid 0.20
_exptl_crystal_size_min 0.05
_refine_diff_density_max 0.418
_refine_diff_density_min -0.371
_refine_diff_density_rms 0.035
_refine_ls_abs_structure_details 'Flack H D (1983), Acta Cryst. A39, 876-881'
_refine_ls_abs_structure_Flack 0.030(13)
_refine_ls_extinction_method none
_refine_ls_goodness_of_fit_ref 1.013
_refine_ls_hydrogen_treatment constr
_refine_ls_matrix_type full
_refine_ls_number_parameters 837
_refine_ls_number_reflns 11022
_refine_ls_number_restraints 1
_refine_ls_restrained_S_all 1.013
_refine_ls_R_factor_all 0.0460
_refine_ls_R_factor_gt 0.0430
_refine_ls_shift/su_max 0.000
_refine_ls_shift/su_mean 0.000
_refine_ls_structure_factor_coef Fsqd
_refine_ls_weighting_details 'calc w=1/[\s^2^(Fo^2^)+(0.0562P)^2^+1.3905P] where P=(Fo^2^+2Fc^2^)/3'
_refine_ls_weighting_scheme calc
_refine_ls_wR_factor_gt 0.1076
_refine_ls_wR_factor_ref 0.1107
_reflns_number_gt 10475
_reflns_number_total 11022
_reflns_threshold_expression >2sigma(I)
_cod_data_source_file jo102559s_si_001.cif
_cod_data_source_block glo4508
_cod_database_code 4026165

loop_
_symmetry_equiv_pos_as_xyz
'x, y, z'
'-x, y+1/2, -z'

loop_
_atom_site_label
_atom_site_type_symbol
_atom_site_fract_x
_atom_site_fract_y
_atom_site_fract_z
_atom_site_U_iso_or_equiv
_atom_site_adp_type
_atom_site_occupancy
_atom_site_symmetry_multiplicity
_atom_site_calc_flag
_atom_site_refinement_flags
B1 B 0.2636(2) 0.6327(2) 0.73980(11) 0.0315(6) Uani 1 1 d .
B2 B 0.0920(2) 0.9545(2) 0.76673(11) 0.0324(6) Uani 1 1 d .
O1 O 0.23995(14) 0.70809(12) 0.69291(7) 0.0341(4) Uani 1 1 d .
C1 C 0.14775(19) 0.69894(18) 0.65039(9) 0.0304(5) Uani 1 1 d .
C2 C 0.1085(2) 0.77948(19) 0.61633(9) 0.0303(5) Uani 1 1 d .
C3 C 0.0126(2) 0.76655(19) 0.56997(10) 0.0338(5) Uani 1 1 d .
C4 C -0.0339(2) 0.8461(2) 0.53397(10) 0.0379(5) Uani 1 1 d .
H4 H -0.0024 0.9102 0.5409 0.046 Uiso 1 1 calc R
C5 C -0.1234(2) 0.8311(2) 0.48946(12) 0.0468(7) Uani 1 1 d .
H5 H -0.1528 0.8848 0.4661 0.056 Uiso 1 1 calc R
C6 C -0.1719(3) 0.7363(3) 0.47827(12) 0.0526(7) Uani 1 1 d .
H6 H -0.2329 0.7265 0.4472 0.063 Uiso 1 1 calc R
C7 C -0.1313(2) 0.6586(2) 0.51214(12) 0.0470(7) Uani 1 1 d .
H7 H -0.1650 0.5954 0.5045 0.056 Uiso 1 1 calc R
C8 C -0.0387(2) 0.6711(2) 0.55896(10) 0.0365(5) Uani 1 1 d .
C9 C 0.0037(2) 0.5908(2) 0.59528(10) 0.0378(5) Uani 1 1 d .
H9 H -0.0304 0.5275 0.5884 0.045 Uiso 1 1 calc R
C10 C 0.0929(2) 0.60395(18) 0.63991(10) 0.0324(5) Uani 1 1 d .
C11 C 0.1398(2) 0.52151(19) 0.68018(11) 0.0374(5) Uani 1 1 d .
H11A H 0.0791 0.4699 0.6800 0.045 Uiso 1 1 calc R
H11B H 0.2094 0.4915 0.6673 0.045 Uiso 1 1 calc R
O11 O 0.17121(14) 0.55921(13) 0.73671(7) 0.0344(4) Uani 1 1 d .
O21 O 0.09018(13) 0.90282(13) 0.71159(6) 0.0318(3) Uani 1 1 d .
C21 C 0.16295(19) 0.93246(18) 0.67514(9) 0.0286(5) Uani 1 1 d .
C22 C 0.17065(19) 0.87731(18) 0.62601(9) 0.0295(5) Uani 1 1 d .
C23 C 0.2438(2) 0.91098(18) 0.58584(9) 0.0310(5) Uani 1 1 d .
C24 C 0.2507(2) 0.8613(2) 0.53341(10) 0.0372(5) Uani 1 1 d .
H24 H 0.2047 0.8040 0.5242 0.045 Uiso 1 1 calc R
C25 C 0.3216(2) 0.8940(2) 0.49614(11) 0.0448(6) Uani 1 1 d .
H25 H 0.3228 0.8598 0.4614 0.054 Uiso 1 1 calc R
C26 C 0.3933(3) 0.9783(2) 0.50857(12) 0.0460(6) Uani 1 1 d .
H26 H 0.4447 0.9989 0.4832 0.055 Uiso 1 1 calc R
C27 C 0.3873(2) 1.0299(2) 0.55808(11) 0.0394(6) Uani 1 1 d .
H27 H 0.4344 1.0869 0.5662 0.047 Uiso 1 1 calc R
C28 C 0.3121(2) 0.99935(18) 0.59721(10) 0.0324(5) Uani 1 1 d .
C29 C 0.3006(2) 1.05324(19) 0.64753(10) 0.0340(5) Uani 1 1 d .
H29 H 0.3436 1.1125 0.6550 0.041 Uiso 1 1 calc R
C30 C 0.2294(2) 1.02228(18) 0.68567(9) 0.0310(5) Uani 1 1 d .
C31 C 0.2205(2) 1.0800(2) 0.73977(10) 0.0391(6) Uani 1 1 d .
H31A H 0.2880 1.0629 0.7691 0.047 Uiso 1 1 calc R
H31B H 0.2252 1.1512 0.7317 0.047 Uiso 1 1 calc R
O31 O 0.11496(15) 1.06071(13) 0.76145(7) 0.0363(4) Uani 1 1 d .
O41 O 0.19066(13) 0.90897(13) 0.80779(6) 0.0336(4) Uani 1 1 d .
C41 C 0.17319(18) 0.87347(17) 0.85879(9) 0.0271(4) Uani 1 1 d .
C42 C 0.25889(19) 0.81452(17) 0.89065(9) 0.0280(5) Uani 1 1 d .
C43 C 0.24235(19) 0.78305(18) 0.94680(9) 0.0292(5) Uani 1 1 d .
C44 C 0.3251(2) 0.7223(2) 0.98182(10) 0.0346(5) Uani 1 1 d .
H44 H 0.3940 0.7014 0.9678 0.041 Uiso 1 1 calc R
C45 C 0.3075(2) 0.6932(2) 1.03565(11) 0.0423(6) Uani 1 1 d .
H45 H 0.3646 0.6537 1.0581 0.051 Uiso 1 1 calc R
C46 C 0.2050(3) 0.7218(2) 1.05749(11) 0.0477(7) Uani 1 1 d .
H46 H 0.1933 0.7015 1.0944 0.057 Uiso 1 1 calc R
C47 C 0.1225(2) 0.7790(2) 1.02505(10) 0.0415(6) Uani 1 1 d .
H47 H 0.0536 0.7974 1.0399 0.050 Uiso 1 1 calc R
C48 C 0.1379(2) 0.81147(18) 0.96928(10) 0.0317(5) Uani 1 1 d .
C49 C 0.05169(19) 0.86939(19) 0.93466(10) 0.0321(5) Uani 1 1 d .
H49 H -0.0180 0.8874 0.9489 0.038 Uiso 1 1 calc R
C50 C 0.06747(19) 0.89971(18) 0.88109(9) 0.0292(5) Uani 1 1 d .
C51 C -0.0201(2) 0.9641(2) 0.84358(10) 0.0354(5) Uani 1 1 d .
H51A H -0.0993 0.9544 0.8539 0.042 Uiso 1 1 calc R
H51B H 0.0016 1.0340 0.8500 0.042 Uiso 1 1 calc R
O51 O -0.02205(14) 0.94045(14) 0.78482(6) 0.0357(4) Uani 1 1 d .
O61 O 0.26879(13) 0.68564(12) 0.79530(6) 0.0300(3) Uani 1 1 d .
C61 C 0.37029(19) 0.72772(18) 0.82055(9) 0.0282(5) Uani 1 1 d .
C62 C 0.37087(19) 0.78947(17) 0.86774(9) 0.0268(4) Uani 1 1 d .
C63 C 0.48074(19) 0.83099(18) 0.89504(9) 0.0287(5) Uani 1 1 d .
C64 C 0.4874(2) 0.89979(19) 0.94124(9) 0.0320(5) Uani 1 1 d .
H64 H 0.4175 0.9192 0.9548 0.038 Uiso 1 1 calc R
C65 C 0.5936(2) 0.9382(2) 0.96624(10) 0.0374(5) Uani 1 1 d .
H65 H 0.5951 0.9850 0.9960 0.045 Uiso 1 1 calc R
C66 C 0.7005(2) 0.9092(2) 0.94835(11) 0.0419(6) Uani 1 1 d .
H66 H 0.7730 0.9349 0.9667 0.050 Uiso 1 1 calc R
C67 C 0.6983(2) 0.8434(2) 0.90417(11) 0.0387(6) Uani 1 1 d .
H67 H 0.7698 0.8237 0.8922 0.046 Uiso 1 1 calc R
C68 C 0.5893(2) 0.80414(18) 0.87596(10) 0.0316(5) Uani 1 1 d .
C69 C 0.5840(2) 0.74097(19) 0.82790(10) 0.0334(5) Uani 1 1 d .
H69 H 0.6549 0.7219 0.8151 0.040 Uiso 1 1 calc R
C70 C 0.4789(2) 0.70666(18) 0.79939(10) 0.0312(5) Uani 1 1 d .
C71 C 0.4736(2) 0.6479(2) 0.74444(11) 0.0381(6) Uani 1 1 d .
H71A H 0.4675 0.6939 0.7119 0.046 Uiso 1 1 calc R
H71B H 0.5473 0.6101 0.7454 0.046 Uiso 1 1 calc R
O71 O 0.37666(14) 0.58202(13) 0.73619(7) 0.0354(4) Uani 1 1 d .
N1 N 0.22164(18) 0.38284(16) 0.85411(8) 0.0379(5) Uani 1 1 d .
C101 C 0.1310(2) 0.3552(2) 0.80186(11) 0.0440(6) Uani 1 1 d .
H10A H 0.1028 0.4171 0.7825 0.053 Uiso 1 1 calc R
H10B H 0.1730 0.3183 0.7752 0.053 Uiso 1 1 calc R
C102 C 0.0231(3) 0.2951(2) 0.81062(12) 0.0503(7) Uani 1 1 d .
H10C H -0.0172 0.3267 0.8398 0.060 Uiso 1 1 calc R
H10D H 0.0473 0.2282 0.8240 0.060 Uiso 1 1 calc R
C103 C -0.0602(3) 0.2888(3) 0.75422(14) 0.0636(8) Uani 1 1 d .
H10E H -0.0875 0.3557 0.7423 0.076 Uiso 1 1 calc R
H10F H -0.0173 0.2619 0.7246 0.076 Uiso 1 1 calc R
C104 C -0.1657(4) 0.2242(4) 0.75872(18) 0.0805(11) Uani 1 1 d .
H10G H -0.1392 0.1576 0.7697 0.121 Uiso 1 1 calc R
H10H H -0.2168 0.2221 0.7219 0.121 Uiso 1 1 calc R
H10I H -0.2094 0.2513 0.7875 0.121 Uiso 1 1 calc R
C111 C 0.2338(3) 0.3017(2) 0.89971(11) 0.0403(6) Uani 1 1 d .
H11C H 0.2864 0.3256 0.9338 0.048 Uiso 1 1 calc R
H11D H 0.1558 0.2895 0.9110 0.048 Uiso 1 1 calc R
C112 C 0.2822(3) 0.2041(2) 0.88073(12) 0.0507(7) Uani 1 1 d .
H11E H 0.3668 0.2117 0.8784 0.061 Uiso 1 1 calc R
H11F H 0.2414 0.1870 0.8423 0.061 Uiso 1 1 calc R
C113 C 0.2657(3) 0.1204(2) 0.92239(14) 0.0551(7) Uani 1 1 d .
H11G H 0.1818 0.1166 0.9269 0.066 Uiso 1 1 calc R
H11H H 0.2873 0.0573 0.9060 0.066 Uiso 1 1 calc R
C114 C 0.3386(3) 0.1335(3) 0.98046(14) 0.0643(9) Uani 1 1 d .
H11I H 0.4212 0.1419 0.9762 0.096 Uiso 1 1 calc R
H11J H 0.3303 0.0753 1.0038 0.096 Uiso 1 1 calc R
H11K H 0.3114 0.1917 0.9989 0.096 Uiso 1 1 calc R
C121 C 0.1874(2) 0.4807(2) 0.88021(11) 0.0380(5) Uani 1 1 d .
H12A H 0.2469 0.4957 0.9136 0.046 Uiso 1 1 calc R
H12B H 0.1913 0.5335 0.8519 0.046 Uiso 1 1 calc R
C122 C 0.0664(2) 0.4842(2) 0.89895(12) 0.0433(6) Uani 1 1 d .
H12C H 0.0577 0.4283 0.9247 0.052 Uiso 1 1 calc R
H12D H 0.0047 0.4785 0.8653 0.052 Uiso 1 1 calc R
C123 C 0.0523(3) 0.5820(2) 0.92999(13) 0.0474(6) Uani 1 1 d .
H12E H 0.1114 0.5849 0.9648 0.057 Uiso 1 1 calc R
H12F H 0.0680 0.6372 0.9050 0.057 Uiso 1 1 calc R
C124 C -0.0700(3) 0.5948(3) 0.94649(18) 0.0694(9) Uani 1 1 d .
H12G H -0.1289 0.5925 0.9122 0.104 Uiso 1 1 calc R
H12H H -0.0745 0.6583 0.9655 0.104 Uiso 1 1 calc R
H12I H -0.0849 0.5418 0.9724 0.104 Uiso 1 1 calc R
C131 C 0.3373(2) 0.3991(2) 0.83117(11) 0.0441(6) Uani 1 1 d .
H13A H 0.3592 0.3366 0.8142 0.053 Uiso 1 1 calc R
H13B H 0.3232 0.4480 0.8001 0.053 Uiso 1 1 calc R
C132 C 0.4420(3) 0.4338(3) 0.87364(12) 0.0535(7) Uani 1 1 d .
H13C H 0.4483 0.3940 0.9088 0.064 Uiso 1 1 calc R
H13D H 0.4311 0.5034 0.8837 0.064 Uiso 1 1 calc R
C133 C 0.5540(3) 0.4228(3) 0.84688(14) 0.0609(8) Uani 1 1 d .
H13E H 0.5677 0.3522 0.8404 0.073 Uiso 1 1 calc R
H13F H 0.5425 0.4560 0.8094 0.073 Uiso 1 1 calc R
C134 C 0.6620(3) 0.4655(4) 0.88307(19) 0.0794(11) Uani 1 1 d .
H13G H 0.6507 0.5362 0.8882 0.119 Uiso 1 1 calc R
H13H H 0.7307 0.4549 0.8641 0.119 Uiso 1 1 calc R
H13I H 0.6741 0.4331 0.9203 0.119 Uiso 1 1 calc R
N2 N 0.71321(17) 0.87566(17) 0.66355(8) 0.0356(4) Uani 1 1 d .
C201 C 0.6159(2) 0.9322(2) 0.68763(10) 0.0369(5) Uani 1 1 d .
H20A H 0.5829 0.9818 0.6592 0.044 Uiso 1 1 calc R
H20B H 0.5522 0.8854 0.6922 0.044 Uiso 1 1 calc R
C202 C 0.6526(2) 0.9845(2) 0.74441(11) 0.0439(6) Uani 1 1 d .
H20C H 0.6950 0.9379 0.7722 0.053 Uiso 1 1 calc R
H20D H 0.7064 1.0393 0.7392 0.053 Uiso 1 1 calc R
C203 C 0.5459(3) 1.0239(3) 0.76711(13) 0.0556(8) Uani 1 1 d .
H20E H 0.4942 0.9681 0.7733 0.067 Uiso 1 1 calc R
H20F H 0.5017 1.0672 0.7379 0.067 Uiso 1 1 calc R
C204 C 0.5742(3) 1.0815(3) 0.82247(13) 0.0579(8) Uani 1 1 d .
H20G H 0.6153 1.0387 0.8521 0.087 Uiso 1 1 calc R
H20H H 0.5012 1.1052 0.8342 0.087 Uiso 1 1 calc R
H20I H 0.6243 1.1377 0.8167 0.087 Uiso 1 1 calc R
C211 C 0.8175(2) 0.9430(2) 0.65658(11) 0.0386(5) Uani 1 1 d .
H21A H 0.8541 0.9649 0.6949 0.046 Uiso 1 1 calc R
H21B H 0.8766 0.9033 0.6405 0.046 Uiso 1 1 calc R
C212 C 0.7904(3) 1.0340(2) 0.61940(13) 0.0505(7) Uani 1 1 d .
H21C H 0.7304 1.0745 0.6343 0.061 Uiso 1 1 calc R
H21D H 0.7586 1.0139 0.5801 0.061 Uiso 1 1 calc R
C213 C 0.9021(3) 1.0945(3) 0.61911(14) 0.0547(7) Uani 1 1 d .
H21E H 0.9363 1.1102 0.6588 0.066 Uiso 1 1 calc R
H21F H 0.9601 1.0545 0.6024 0.066 Uiso 1 1 calc R
C214 C 0.8800(4) 1.1899(4) 0.5855(2) 0.0936(14) Uani 1 1 d .
H21G H 0.8477 1.1747 0.5459 0.140 Uiso 1 1 calc R
H21H H 0.9541 1.2257 0.5866 0.140 Uiso 1 1 calc R
H21I H 0.8240 1.2305 0.6024 0.140 Uiso 1 1 calc R
C221 C 0.7581(2) 0.7946(2) 0.70652(11) 0.0396(6) Uani 1 1 d .
H22A H 0.8029 0.8262 0.7405 0.048 Uiso 1 1 calc R
H22B H 0.6893 0.7618 0.7187 0.048 Uiso 1 1 calc R
C222 C 0.8358(3) 0.7155(3) 0.68559(14) 0.0567(8) Uani 1 1 d .
H22C H 0.9078 0.7461 0.6754 0.068 Uiso 1 1 calc R
H22D H 0.7932 0.6833 0.6512 0.068 Uiso 1 1 calc R
C223 C 0.8689(3) 0.6387(3) 0.73270(15) 0.0608(8) Uani 1 1 d .
H22E H 0.7961 0.6116 0.7440 0.073 Uiso 1 1 calc R
H22F H 0.9111 0.5839 0.7173 0.073 Uiso 1 1 calc R
C224 C 0.9427(4) 0.6781(3) 0.78338(18) 0.0760(11) Uani 1 1 d .
H22G H 1.0084 0.7149 0.7718 0.114 Uiso 1 1 calc R
H22H H 0.9732 0.6239 0.8084 0.114 Uiso 1 1 calc R
H22I H 0.8959 0.7220 0.8037 0.114 Uiso 1 1 calc R
C231 C 0.6611(2) 0.8328(2) 0.60560(11) 0.0423(6) Uani 1 1 d .
H23A H 0.6334 0.8877 0.5797 0.051 Uiso 1 1 calc R
H23B H 0.7244 0.7986 0.5894 0.051 Uiso 1 1 calc R
C232 C 0.5594(3) 0.7608(2) 0.60674(12) 0.0497(7) Uani 1 1 d .
H23C H 0.5829 0.7098 0.6360 0.060 Uiso 1 1 calc R
H23D H 0.4911 0.7966 0.6174 0.060 Uiso 1 1 calc R
C233 C 0.5238(3) 0.7115(3) 0.54901(13) 0.0535(7) Uani 1 1 d .
H23E H 0.5904 0.6725 0.5392 0.064 Uiso 1 1 calc R
H23F H 0.5040 0.7624 0.5194 0.064 Uiso 1 1 calc R
C234 C 0.4176(3) 0.6441(3) 0.55038(19) 0.0714(10) Uani 1 1 d .
H23G H 0.4393 0.5905 0.5775 0.107 Uiso 1 1 calc R
H23H H 0.3926 0.6166 0.5124 0.107 Uiso 1 1 calc R
H23I H 0.3531 0.6820 0.5621 0.107 Uiso 1 1 calc R
C300 C 0.4809(3) 0.3994(3) 0.67014(14) 0.0591(8) Uani 1 1 d .
H300 H 0.4364 0.4507 0.6882 0.071 Uiso 1 1 calc R
Cl1 Cl 0.40819(11) 0.37592(10) 0.60074(4) 0.0920(3) Uani 1 1 d .
Cl2 Cl 0.62422(9) 0.44271(9) 0.66727(5) 0.0906(3) Uani 1 1 d .
Cl3 Cl 0.48578(14) 0.28916(9) 0.71119(5) 0.0959(4) Uani 1 1 d .

loop_
_atom_site_aniso_label
_atom_site_aniso_U_11
_atom_site_aniso_U_22
_atom_site_aniso_U_33
_atom_site_aniso_U_23
_atom_site_aniso_U_13
_atom_site_aniso_U_12
B1 0.0346(13) 0.0294(14) 0.0309(13) -0.0002(10) 0.0061(10) -0.0026(11)
B2 0.0292(12) 0.0392(15) 0.0285(13) 0.0019(11) 0.0038(10) 0.0025(11)
O1 0.0369(8) 0.0315(9) 0.0321(8) 0.0029(7) -0.0004(6) -0.0070(7)
C1 0.0329(11) 0.0330(13) 0.0264(11) -0.0035(9) 0.0077(9) -0.0048(10)
C2 0.0325(11) 0.0336(13) 0.0260(10) -0.0013(9) 0.0080(9) -0.0030(10)
C3 0.0348(11) 0.0386(14) 0.0289(11) -0.0023(10) 0.0074(9) -0.0021(10)
C4 0.0394(12) 0.0411(15) 0.0331(12) 0.0008(10) 0.0049(10) 0.0002(11)
C5 0.0456(15) 0.0524(17) 0.0394(14) 0.0056(12) -0.0030(11) 0.0045(13)
C6 0.0491(15) 0.062(2) 0.0410(15) -0.0014(13) -0.0128(12) -0.0029(14)
C7 0.0465(15) 0.0479(17) 0.0432(14) -0.0065(12) -0.0045(12) -0.0091(13)
C8 0.0362(12) 0.0396(14) 0.0332(12) -0.0033(10) 0.0039(10) -0.0024(11)
C9 0.0426(13) 0.0345(14) 0.0360(12) -0.0067(10) 0.0048(10) -0.0098(11)
C10 0.0348(11) 0.0309(13) 0.0317(12) -0.0034(9) 0.0052(9) -0.0047(10)
C11 0.0426(13) 0.0300(13) 0.0382(13) -0.0040(10) 0.0012(10) -0.0041(11)
O11 0.0381(8) 0.0318(9) 0.0325(8) 0.0017(7) 0.0028(7) -0.0049(7)
O21 0.0343(8) 0.0341(9) 0.0277(7) 0.0011(7) 0.0075(6) -0.0021(7)
C21 0.0277(10) 0.0307(12) 0.0266(11) 0.0052(9) 0.0019(8) 0.0025(9)
C22 0.0284(10) 0.0319(13) 0.0270(10) 0.0029(9) 0.0008(8) 0.0004(9)
C23 0.0321(11) 0.0332(13) 0.0278(11) 0.0045(9) 0.0049(9) 0.0023(9)
C24 0.0422(13) 0.0358(13) 0.0343(12) -0.0023(10) 0.0085(10) 0.0000(11)
C25 0.0568(16) 0.0451(16) 0.0355(13) 0.0023(11) 0.0168(11) 0.0042(13)
C26 0.0510(15) 0.0473(16) 0.0446(15) 0.0065(12) 0.0236(12) 0.0004(13)
C27 0.0384(12) 0.0369(14) 0.0437(14) 0.0097(11) 0.0086(10) -0.0026(11)
C28 0.0305(11) 0.0331(13) 0.0326(11) 0.0056(9) 0.0016(9) -0.0001(9)
C29 0.0359(12) 0.0300(12) 0.0345(12) 0.0024(9) -0.0004(9) -0.0060(10)
C30 0.0324(11) 0.0323(13) 0.0270(11) 0.0021(9) 0.0007(9) 0.0006(10)
C31 0.0465(14) 0.0358(14) 0.0362(13) -0.0035(10) 0.0100(10) -0.0046(11)
O31 0.0409(9) 0.0358(10) 0.0323(8) -0.0014(7) 0.0063(7) 0.0044(7)
O41 0.0300(7) 0.0437(10) 0.0282(8) 0.0062(7) 0.0080(6) 0.0067(7)
C41 0.0274(10) 0.0297(12) 0.0248(10) -0.0042(9) 0.0059(8) -0.0026(9)
C42 0.0260(10) 0.0288(12) 0.0294(11) -0.0035(9) 0.0048(8) -0.0021(9)
C43 0.0304(11) 0.0301(12) 0.0271(11) -0.0023(9) 0.0052(8) -0.0017(9)
C44 0.0363(12) 0.0366(13) 0.0316(12) 0.0027(10) 0.0075(9) 0.0042(10)
C45 0.0479(14) 0.0450(16) 0.0343(13) 0.0083(11) 0.0077(11) 0.0085(12)
C46 0.0634(17) 0.0516(17) 0.0310(13) 0.0083(12) 0.0164(12) 0.0080(14)
C47 0.0451(14) 0.0474(16) 0.0354(13) 0.0005(11) 0.0167(11) 0.0064(12)
C48 0.0352(12) 0.0328(13) 0.0286(11) -0.0037(9) 0.0097(9) -0.0032(10)
C49 0.0271(10) 0.0359(13) 0.0346(12) -0.0043(10) 0.0093(9) 0.0018(9)
C50 0.0268(10) 0.0330(12) 0.0281(11) -0.0044(9) 0.0052(8) -0.0011(9)
C51 0.0307(11) 0.0443(15) 0.0323(12) 0.0004(10) 0.0083(9) 0.0076(10)
O51 0.0299(8) 0.0493(10) 0.0277(8) -0.0003(7) 0.0037(6) 0.0047(7)
O61 0.0258(7) 0.0346(9) 0.0291(8) -0.0025(6) 0.0024(6) -0.0009(7)
C61 0.0273(10) 0.0302(12) 0.0272(11) 0.0052(9) 0.0047(8) 0.0007(9)
C62 0.0264(10) 0.0269(11) 0.0281(10) 0.0021(9) 0.0070(8) 0.0013(9)
C63 0.0288(11) 0.0295(12) 0.0273(11) 0.0047(9) 0.0030(8) 0.0004(9)
C64 0.0315(11) 0.0339(12) 0.0306(11) 0.0023(10) 0.0045(9) 0.0010(10)
C65 0.0402(13) 0.0381(14) 0.0327(12) -0.0033(10) 0.0016(10) -0.0070(11)
C66 0.0335(12) 0.0487(16) 0.0416(13) -0.0015(12) -0.0003(10) -0.0105(11)
C67 0.0280(11) 0.0466(16) 0.0424(13) 0.0028(11) 0.0075(10) -0.0019(11)
C68 0.0274(11) 0.0350(13) 0.0328(12) 0.0038(10) 0.0059(9) -0.0002(10)
C69 0.0276(11) 0.0379(14) 0.0367(13) 0.0007(10) 0.0113(9) 0.0000(10)
C70 0.0316(11) 0.0311(13) 0.0323(11) 0.0032(9) 0.0093(9) 0.0004(9)
C71 0.0341(12) 0.0446(15) 0.0380(13) -0.0069(11) 0.0133(10) -0.0009(11)
O71 0.0357(8) 0.0330(9) 0.0378(8) -0.0057(7) 0.0066(7) -0.0002(7)
N1 0.0463(11) 0.0342(12) 0.0339(10) 0.0032(9) 0.0082(8) 0.0020(9)
C101 0.0542(15) 0.0425(15) 0.0348(13) 0.0006(11) 0.0055(11) -0.0008(13)
C102 0.0626(17) 0.0386(15) 0.0491(15) -0.0014(12) 0.0064(13) -0.0099(13)
C103 0.067(2) 0.062(2) 0.0596(18) 0.0012(16) 0.0019(15) -0.0133(17)
C104 0.072(2) 0.083(3) 0.081(2) 0.000(2) -0.0036(19) -0.027(2)
C111 0.0545(15) 0.0338(14) 0.0337(12) 0.0044(10) 0.0106(11) 0.0033(11)
C112 0.0705(18) 0.0420(16) 0.0389(14) 0.0002(12) 0.0054(13) 0.0157(14)
C113 0.0570(17) 0.0357(16) 0.070(2) 0.0010(14) 0.0019(15) 0.0029(13)
C114 0.078(2) 0.055(2) 0.0598(19) 0.0092(15) 0.0083(16) 0.0114(17)
C121 0.0459(14) 0.0303(13) 0.0376(13) 0.0007(10) 0.0057(11) -0.0016(11)
C122 0.0431(14) 0.0322(14) 0.0551(16) 0.0012(12) 0.0092(12) -0.0022(11)
C123 0.0449(14) 0.0378(15) 0.0596(17) -0.0070(13) 0.0080(12) 0.0010(12)
C124 0.0593(19) 0.054(2) 0.101(3) -0.0141(19) 0.0317(18) 0.0013(16)
C131 0.0477(14) 0.0505(16) 0.0361(13) 0.0066(12) 0.0124(11) 0.0042(13)
C132 0.0510(15) 0.065(2) 0.0449(15) -0.0001(14) 0.0086(12) 0.0001(15)
C133 0.0497(16) 0.072(2) 0.0623(19) -0.0036(16) 0.0114(14) -0.0021(16)
C134 0.0473(18) 0.094(3) 0.096(3) -0.011(2) 0.0074(17) -0.0017(19)
N2 0.0346(10) 0.0406(12) 0.0321(10) -0.0024(9) 0.0069(8) 0.0043(9)
C201 0.0309(11) 0.0447(15) 0.0352(12) -0.0007(11) 0.0055(9) 0.0059(10)
C202 0.0382(13) 0.0531(17) 0.0398(14) -0.0082(12) 0.0041(11) 0.0035(12)
C203 0.0508(16) 0.068(2) 0.0467(16) -0.0143(14) 0.0042(13) 0.0140(15)
C204 0.0672(19) 0.060(2) 0.0466(16) -0.0119(14) 0.0083(14) 0.0138(16)
C211 0.0334(12) 0.0443(15) 0.0380(13) 0.0041(11) 0.0049(10) 0.0024(11)
C212 0.0502(15) 0.0508(18) 0.0480(16) 0.0094(13) -0.0004(12) 0.0018(13)
C213 0.0581(17) 0.0525(19) 0.0543(17) 0.0067(14) 0.0114(14) -0.0049(14)
C214 0.089(3) 0.077(3) 0.113(3) 0.045(3) 0.010(2) -0.011(2)
C221 0.0376(12) 0.0449(15) 0.0378(13) 0.0066(11) 0.0104(10) 0.0051(11)
C222 0.0632(18) 0.0523(19) 0.0600(18) 0.0107(14) 0.0271(14) 0.0170(15)
C223 0.0616(19) 0.056(2) 0.069(2) 0.0167(16) 0.0253(16) 0.0175(16)
C224 0.073(2) 0.071(3) 0.083(3) 0.011(2) 0.0087(19) 0.026(2)
C231 0.0453(14) 0.0484(16) 0.0338(13) -0.0056(11) 0.0077(11) 0.0015(12)
C232 0.0498(15) 0.0537(18) 0.0472(15) -0.0093(13) 0.0125(12) 0.0006(13)
C233 0.0483(15) 0.0519(18) 0.0584(17) -0.0170(14) 0.0024(13) 0.0030(13)
C234 0.0525(18) 0.051(2) 0.107(3) -0.0243(19) 0.0010(18) 0.0061(15)
C300 0.0635(18) 0.0528(19) 0.0620(18) -0.0150(15) 0.0121(15) -0.0054(15)
Cl1 0.1077(8) 0.0925(8) 0.0680(5) -0.0068(5) -0.0121(5) -0.0257(6)
Cl2 0.0613(5) 0.0941(8) 0.1190(8) -0.0354(7) 0.0216(5) -0.0155(5)
Cl3 0.1454(10) 0.0704(6) 0.0718(6) -0.0013(5) 0.0157(6) -0.0148(7)

loop_
_atom_type_symbol
_atom_type_description
_atom_type_scat_dispersion_real
_atom_type_scat_dispersion_imag
_atom_type_scat_source
C C 0.0181 0.0091 'International Tables Vol C Tables 4.2.6.8 and 6.1.1.4'
H H 0.0000 0.0000 'International Tables Vol C Tables 4.2.6.8 and 6.1.1.4'
B B 0.0090 0.0039 'International Tables Vol C Tables 4.2.6.8 and 6.1.1.4'
N N 0.0311 0.0180 'International Tables Vol C Tables 4.2.6.8 and 6.1.1.4'
O O 0.0492 0.0322 'International Tables Vol C Tables 4.2.6.8 and 6.1.1.4'
Cl Cl 0.3639 0.7018 'International Tables Vol C Tables 4.2.6.8 and 6.1.1.4'

loop_
_geom_angle_atom_site_label_1
_geom_angle_atom_site_label_2
_geom_angle_atom_site_label_3
_geom_angle
O11 B1 O71 108.7(2)
O11 B1 O61 107.88(19)
O71 B1 O61 110.78(19)
O11 B1 O1 112.36(19)
O71 B1 O1 109.53(19)
O61 B1 O1 107.6(2)
O51 B2 O31 109.5(2)
O51 B2 O21 107.78(19)
O31 B2 O21 111.5(2)
O51 B2 O41 112.30(19)
O31 B2 O41 109.1(2)
O21 B2 O41 106.57(19)
C1 O1 B1 121.45(18)
O1 C1 C2 120.6(2)
O1 C1 C10 118.9(2)
C2 C1 C10 120.5(2)
C1 C2 C3 119.3(2)
C1 C2 C22 119.84(19)
C3 C2 C22 120.8(2)
C4 C3 C8 117.9(2)
C4 C3 C2 122.4(2)
C8 C3 C2 119.7(2)
C5 C4 C3 121.1(3)
C4 C5 C6 120.6(3)
C7 C6 C5 120.2(2)
C6 C7 C8 121.0(3)
C7 C8 C9 121.6(2)
C7 C8 C3 119.2(2)
C9 C8 C3 119.1(2)
C10 C9 C8 120.9(2)
C9 C10 C1 120.5(2)
C9 C10 C11 122.9(2)
C1 C10 C11 116.6(2)
O11 C11 C10 110.0(2)
C11 O11 B1 111.90(18)
C21 O21 B2 119.74(19)
O21 C21 C22 119.8(2)
O21 C21 C30 120.3(2)
C22 C21 C30 119.9(2)
C21 C22 C23 119.9(2)
C21 C22 C2 120.6(2)
C23 C22 C2 119.3(2)
C24 C23 C28 117.2(2)
C24 C23 C22 122.8(2)
C28 C23 C22 119.9(2)
C25 C24 C23 121.9(2)
C24 C25 C26 121.0(2)
C27 C26 C25 119.1(2)
C26 C27 C28 121.4(2)
C27 C28 C29 122.7(2)
C27 C28 C23 119.3(2)
C29 C28 C23 118.0(2)
C30 C29 C28 122.3(2)
C29 C30 C21 119.8(2)
C29 C30 C31 121.4(2)
C21 C30 C31 118.8(2)
O31 C31 C30 112.5(2)
C31 O31 B2 112.76(19)
C41 O41 B2 121.79(17)
O41 C41 C42 120.14(19)
O41 C41 C50 119.3(2)
C42 C41 C50 120.48(19)
C41 C42 C43 119.3(2)
C41 C42 C62 120.25(19)
C43 C42 C62 120.36(19)
C44 C43 C48 117.4(2)
C44 C43 C42 122.7(2)
C48 C43 C42 119.9(2)
C45 C44 C43 121.7(2)
C44 C45 C46 120.5(2)
C47 C46 C45 119.7(2)
C46 C47 C48 121.5(2)
C49 C48 C47 122.0(2)
C49 C48 C43 118.8(2)
C47 C48 C43 119.2(2)
C50 C49 C48 121.4(2)
C49 C50 C41 120.1(2)
C49 C50 C51 123.2(2)
C41 C50 C51 116.67(19)
O51 C51 C50 110.83(19)
C51 O51 B2 112.14(18)
C61 O61 B1 120.65(17)
O61 C61 C62 120.43(19)
O61 C61 C70 119.7(2)
C62 C61 C70 119.8(2)
C61 C62 C63 119.43(19)
C61 C62 C42 121.46(19)
C63 C62 C42 119.10(19)
C64 C63 C68 117.2(2)
C64 C63 C62 122.7(2)
C68 C63 C62 120.2(2)
C65 C64 C63 121.2(2)
C64 C65 C66 121.3(2)
C67 C66 C65 119.5(2)
C66 C67 C68 120.8(2)
C69 C68 C67 121.9(2)
C69 C68 C63 118.1(2)
C67 C68 C63 120.0(2)
C70 C69 C68 121.9(2)
C69 C70 C61 120.3(2)
C69 C70 C71 121.2(2)
C61 C70 C71 118.5(2)
O71 C71 C70 112.17(19)
C71 O71 B1 112.12(19)
C131 N1 C111 111.3(2)
C131 N1 C101 105.56(18)
C111 N1 C101 111.8(2)
C131 N1 C121 107.9(2)
C111 N1 C121 109.68(18)
C101 N1 C121 110.5(2)
C102 C101 N1 119.1(2)
C101 C102 C103 109.1(2)
C104 C103 C102 112.0(3)
C112 C111 N1 114.3(2)
C111 C112 C113 111.4(2)
C114 C113 C112 113.2(3)
C122 C121 N1 116.3(2)
C121 C122 C123 109.4(2)
C124 C123 C122 112.9(3)
C132 C131 N1 116.9(2)
C131 C132 C133 109.1(2)
C134 C133 C132 113.4(3)
C231 N2 C201 108.43(18)
C231 N2 C221 111.8(2)
C201 N2 C221 107.59(18)
C231 N2 C211 109.62(18)
C201 N2 C211 111.5(2)
C221 N2 C211 107.93(18)
C202 C201 N2 116.16(19)
C203 C202 C201 110.4(2)
C202 C203 C204 114.2(3)
C212 C211 N2 116.7(2)
C211 C212 C213 109.9(2)
C214 C213 C212 112.7(3)
C222 C221 N2 116.3(2)
C221 C222 C223 109.5(2)
C224 C223 C222 113.5(3)
C232 C231 N2 115.1(2)
C233 C232 C231 111.6(2)
C232 C233 C234 110.5(3)
Cl1 C300 Cl2 109.86(19)
Cl1 C300 Cl3 109.30(19)
Cl2 C300 Cl3 110.4(2)

loop_
_geom_bond_atom_site_label_1
_geom_bond_atom_site_label_2
_geom_bond_distance
B1 O11 1.439(3)
B1 O71 1.473(3)
B1 O61 1.482(3)
B1 O1 1.494(3)
B2 O51 1.442(3)
B2 O31 1.463(4)
B2 O21 1.470(3)
B2 O41 1.499(3)
O1 C1 1.344(3)
C1 C2 1.382(3)
C1 C10 1.429(3)
C2 C3 1.435(3)
C2 C22 1.497(3)
C3 C4 1.418(4)
C3 C8 1.420(4)
C4 C5 1.363(4)
C5 C6 1.401(5)
C6 C7 1.354(4)
C7 C8 1.417(4)
C8 C9 1.418(4)
C9 C10 1.360(3)
C10 C11 1.505(4)
C11 O11 1.419(3)
O21 C21 1.342(3)
C21 C22 1.388(3)
C21 C30 1.429(3)
C22 C23 1.426(3)
C23 C24 1.416(3)
C23 C28 1.425(3)
C24 C25 1.354(4)
C25 C26 1.404(4)
C26 C27 1.367(4)
C27 C28 1.412(3)
C28 C29 1.412(4)
C29 C30 1.364(3)
C30 C31 1.508(3)
C31 O31 1.401(3)
O41 C41 1.335(3)
C41 C42 1.388(3)
C41 C50 1.430(3)
C42 C43 1.427(3)
C42 C62 1.498(3)
C43 C44 1.416(3)
C43 C48 1.427(3)
C44 C45 1.370(3)
C45 C46 1.401(4)
C46 C47 1.358(4)
C47 C48 1.420(3)
C48 C49 1.414(3)
C49 C50 1.363(3)
C50 C51 1.504(3)
C51 O51 1.416(3)
O61 C61 1.345(3)
C61 C62 1.387(3)
C61 C70 1.432(3)
C62 C63 1.433(3)
C63 C64 1.422(3)
C63 C68 1.427(3)
C64 C65 1.366(3)
C65 C66 1.405(4)
C66 C67 1.364(4)
C67 C68 1.420(3)
C68 C69 1.409(3)
C69 C70 1.364(3)
C70 C71 1.509(3)
C71 O71 1.409(3)
N1 C131 1.515(3)
N1 C111 1.524(3)
N1 C101 1.529(3)
N1 C121 1.529(3)
C101 C102 1.513(4)
C102 C103 1.515(4)
C103 C104 1.501(5)
C111 C112 1.518(4)
C112 C113 1.524(4)
C113 C114 1.499(5)
C121 C122 1.512(4)
C122 C123 1.527(4)
C123 C124 1.514(4)
C131 C132 1.512(4)
C132 C133 1.515(4)
C133 C134 1.503(5)
N2 C231 1.518(3)
N2 C201 1.524(3)
N2 C221 1.524(3)
N2 C211 1.525(3)
C201 C202 1.513(4)
C202 C203 1.499(4)
C203 C204 1.509(4)
C211 C212 1.510(4)
C212 C213 1.514(4)
C213 C214 1.510(5)
C221 C222 1.514(4)
C222 C223 1.523(4)
C223 C224 1.454(6)
C231 C232 1.516(4)
C232 C233 1.512(4)
C233 C234 1.518(5)
C300 Cl1 1.746(3)
C300 Cl2 1.747(3)
C300 Cl3 1.768(4)

loop_
_geom_torsion_atom_site_label_1
_geom_torsion_atom_site_label_2
_geom_torsion_atom_site_label_3
_geom_torsion_atom_site_label_4
_geom_torsion
O11 B1 O1 C1 -6.3(3)
O71 B1 O1 C1 114.6(2)
O61 B1 O1 C1 -124.9(2)
B1 O1 C1 C2 163.1(2)
B1 O1 C1 C10 -18.6(3)
O1 C1 C2 C3 177.8(2)
C10 C1 C2 C3 -0.5(3)
O1 C1 C2 C22 1.3(3)
C10 C1 C2 C22 -177.0(2)
C1 C2 C3 C4 178.7(2)
C22 C2 C3 C4 -4.7(3)
C1 C2 C3 C8 -1.4(3)
C22 C2 C3 C8 175.1(2)
C8 C3 C4 C5 -1.3(4)
C2 C3 C4 C5 178.6(2)
C3 C4 C5 C6 0.1(4)
C4 C5 C6 C7 0.9(5)
C5 C6 C7 C8 -0.6(5)
C6 C7 C8 C9 179.1(3)
C6 C7 C8 C3 -0.6(4)
C4 C3 C8 C7 1.5(3)
C2 C3 C8 C7 -178.3(2)
C4 C3 C8 C9 -178.2(2)
C2 C3 C8 C9 2.0(3)
C7 C8 C9 C10 179.7(2)
C3 C8 C9 C10 -0.5(4)
C8 C9 C10 C1 -1.4(4)
C8 C9 C10 C11 179.1(2)
O1 C1 C10 C9 -176.4(2)
C2 C1 C10 C9 1.9(3)
O1 C1 C10 C11 3.2(3)
C2 C1 C10 C11 -178.5(2)
C9 C10 C11 O11 -144.1(2)
C1 C10 C11 O11 36.3(3)
C10 C11 O11 B1 -61.6(3)
O71 B1 O11 C11 -74.2(2)
O61 B1 O11 C11 165.63(19)
O1 B1 O11 C11 47.2(3)
O51 B2 O21 C21 155.08(19)
O31 B2 O21 C21 34.8(3)
O41 B2 O21 C21 -84.2(2)
B2 O21 C21 C22 173.0(2)
B2 O21 C21 C30 -9.1(3)
O21 C21 C22 C23 177.16(19)
C30 C21 C22 C23 -0.7(3)
O21 C21 C22 C2 -6.5(3)
C30 C21 C22 C2 175.6(2)
C1 C2 C22 C21 -69.5(3)
C3 C2 C22 C21 114.0(2)
C1 C2 C22 C23 106.9(2)
C3 C2 C22 C23 -69.6(3)
C21 C22 C23 C24 -176.5(2)
C2 C22 C23 C24 7.1(3)
C21 C22 C23 C28 2.2(3)
C2 C22 C23 C28 -174.2(2)
C28 C23 C24 C25 2.0(4)
C22 C23 C24 C25 -179.4(2)
C23 C24 C25 C26 1.1(4)
C24 C25 C26 C27 -2.6(4)
C25 C26 C27 C28 0.9(4)
C26 C27 C28 C29 -177.5(2)
C26 C27 C28 C23 2.1(4)
C24 C23 C28 C27 -3.5(3)
C22 C23 C28 C27 177.8(2)
C24 C23 C28 C29 176.1(2)
C22 C23 C28 C29 -2.6(3)
C27 C28 C29 C30 -178.8(2)
C23 C28 C29 C30 1.6(3)
C28 C29 C30 C21 -0.1(3)
C28 C29 C30 C31 178.7(2)
O21 C21 C30 C29 -178.2(2)
C22 C21 C30 C29 -0.3(3)
O21 C21 C30 C31 2.9(3)
C22 C21 C30 C31 -179.2(2)
C29 C30 C31 O31 157.2(2)
C21 C30 C31 O31 -23.9(3)
C30 C31 O31 B2 50.3(3)
O51 B2 O31 C31 -175.44(18)
O21 B2 O31 C31 -56.2(2)
O41 B2 O31 C31 61.2(2)
O51 B2 O41 C41 -9.2(3)
O31 B2 O41 C41 112.5(2)
O21 B2 O41 C41 -127.0(2)
B2 O41 C41 C42 167.1(2)
B2 O41 C41 C50 -15.2(3)
O41 C41 C42 C43 175.6(2)
C50 C41 C42 C43 -2.1(3)
O41 C41 C42 C62 -0.7(3)
C50 C41 C42 C62 -178.4(2)
C41 C42 C43 C44 179.5(2)
C62 C42 C43 C44 -4.2(3)
C41 C42 C43 C48 0.6(3)
C62 C42 C43 C48 176.9(2)
C48 C43 C44 C45 -1.2(4)
C42 C43 C44 C45 179.8(2)
C43 C44 C45 C46 1.0(4)
C44 C45 C46 C47 -0.1(5)
C45 C46 C47 C48 -0.5(5)
C46 C47 C48 C49 178.7(3)
C46 C47 C48 C43 0.2(4)
C44 C43 C48 C49 -178.0(2)
C42 C43 C48 C49 1.0(3)
C44 C43 C48 C47 0.6(3)
C42 C43 C48 C47 179.6(2)
C47 C48 C49 C50 -179.7(2)
C43 C48 C49 C50 -1.2(4)
C48 C49 C50 C41 -0.3(4)
C48 C49 C50 C51 -178.0(2)
O41 C41 C50 C49 -175.8(2)
C42 C41 C50 C49 2.0(3)
O41 C41 C50 C51 2.1(3)
C42 C41 C50 C51 179.8(2)
C49 C50 C51 O51 -147.1(2)
C41 C50 C51 O51 35.1(3)
C50 C51 O51 B2 -59.9(3)
O31 B2 O51 C51 -74.1(2)
O21 B2 O51 C51 164.42(19)
O41 B2 O51 C51 47.3(3)
O11 B1 O61 C61 153.20(19)
O71 B1 O61 C61 34.4(3)
O1 B1 O61 C61 -85.3(2)
B1 O61 C61 C62 170.4(2)
B1 O61 C61 C70 -11.1(3)
O61 C61 C62 C63 178.1(2)
C70 C61 C62 C63 -0.4(3)
O61 C61 C62 C42 -2.4(3)
C70 C61 C62 C42 179.1(2)
C41 C42 C62 C61 -68.4(3)
C43 C42 C62 C61 115.3(2)
C41 C42 C62 C63 111.1(2)
C43 C42 C62 C63 -65.2(3)
C61 C62 C63 C64 175.9(2)
C42 C62 C63 C64 -3.6(3)
C61 C62 C63 C68 -3.8(3)
C42 C62 C63 C68 176.7(2)
C68 C63 C64 C65 -0.1(3)
C62 C63 C64 C65 -179.8(2)
C63 C64 C65 C66 -1.8(4)
C64 C65 C66 C67 1.8(4)
C65 C66 C67 C68 0.2(4)
C66 C67 C68 C69 175.9(2)
C66 C67 C68 C63 -2.1(4)
C64 C63 C68 C69 -176.1(2)
C62 C63 C68 C69 3.6(3)
C64 C63 C68 C67 2.0(3)
C62 C63 C68 C67 -178.3(2)
C67 C68 C69 C70 -177.2(2)
C63 C68 C69 C70 0.8(4)
C68 C69 C70 C61 -5.1(4)
C68 C69 C70 C71 173.5(2)
O61 C61 C70 C69 -173.6(2)
C62 C61 C70 C69 4.9(3)
O61 C61 C70 C71 7.7(3)
C62 C61 C70 C71 -173.8(2)
C69 C70 C71 O71 152.1(2)
C61 C70 C71 O71 -29.3(3)
C70 C71 O71 B1 53.4(3)
O11 B1 O71 C71 -174.31(18)
O61 B1 O71 C71 -56.0(3)
O1 B1 O71 C71 62.6(2)
C131 N1 C101 C102 155.4(3)
C111 N1 C101 C102 34.3(3)
C121 N1 C101 C102 -88.2(3)
N1 C101 C102 C103 172.7(3)
C101 C102 C103 C104 176.1(3)
C131 N1 C111 C112 -53.5(3)
C101 N1 C111 C112 64.2(3)
C121 N1 C111 C112 -172.9(2)
N1 C111 C112 C113 -166.9(2)
C111 C112 C113 C114 -66.8(4)
C131 N1 C121 C122 172.6(2)
C111 N1 C121 C122 -66.1(3)
C101 N1 C121 C122 57.6(3)
N1 C121 C122 C123 173.6(2)
C121 C122 C123 C124 175.9(3)
C111 N1 C131 C132 -62.2(3)
C101 N1 C131 C132 176.4(3)
C121 N1 C131 C132 58.2(3)
N1 C131 C132 C133 167.0(3)
C131 C132 C133 C134 173.8(3)
C231 N2 C201 C202 -177.4(2)
C221 N2 C201 C202 61.6(3)
C211 N2 C201 C202 -56.6(3)
N2 C201 C202 C203 -171.7(3)
C201 C202 C203 C204 -177.4(3)
C231 N2 C211 C212 63.0(3)
C201 N2 C211 C212 -57.0(3)
C221 N2 C211 C212 -175.0(2)
N2 C211 C212 C213 177.6(2)
C211 C212 C213 C214 -176.6(3)
C231 N2 C221 C222 48.2(3)
C201 N2 C221 C222 167.1(2)
C211 N2 C221 C222 -72.4(3)
N2 C221 C222 C223 -177.9(3)
C221 C222 C223 C224 -65.2(4)
C201 N2 C231 C232 -60.4(3)
C221 N2 C231 C232 58.0(3)
C211 N2 C231 C232 177.6(2)
N2 C231 C232 C233 -172.4(2)
C231 C232 C233 C234 -177.0(3)
